data_7703607
loop_
_publ_author_name
'Wang, Haiying'
'Sun, Junjun'
'Ma, Yachun'
'Li, Chen'
'Li, Nan'
'Ma, Pengtao'
'Zhang, Dongdi'
'Wang, Guan'
'Wang, Jingping'
'Niu, Jingyang'

_publ_section_title
;
 Discovery of the selenotantalate building block and its lanthanide
 derivatives: design, synthesis, and RhB decolorization properties.
;
_journal_issue 13
_journal_name_full 'Dalton transactions (Cambridge, England : 2003)'
_journal_page_first 4078
_journal_page_last 4083
_journal_paper_doi 10.1039/c9dt04828f
_journal_volume 49
_journal_year 2020
_chemical_formula_moiety 'Cs K O46 Se4 Ta6 Tb, 4(O)'
_chemical_formula_sum 'Cs K O50 Se4 Ta6 Tb'
_chemical_formula_weight 2532.47
_space_group_crystal_system monoclinic
_space_group_IT_number 14
_space_group_name_Hall '-P 2ybc'
_space_group_name_H-M_alt 'P 1 21/c 1'
_atom_sites_solution_primary direct
_audit_creation_date 2018-02-09
_audit_creation_method
;
Olex2 1.2-beta
(compiled 2015.01.26 svn.r3150 for OlexSys, GUI svn.r4998)
;
_audit_update_record
;
2019-01-24 deposited with the CCDC.	2020-02-27 downloaded from the CCDC.
;
_cell_angle_alpha 90
_cell_angle_beta 113.9280(10)
_cell_angle_gamma 90
_cell_formula_units_Z 4
_cell_length_a 12.3034(7)
_cell_length_b 27.2518(15)
_cell_length_c 14.0071(8)
_cell_measurement_reflns_used 9449
_cell_measurement_temperature 296(2)
_cell_measurement_theta_max 28.33
_cell_measurement_theta_min 2.35
_cell_volume 4292.8(4)
_computing_molecular_graphics 'Olex2 (Dolomanov et al., 2009)'
_computing_publication_material 'Olex2 (Dolomanov et al., 2009)'
_computing_structure_refinement 'ShelXL (Sheldrick, 2008)'
_computing_structure_solution 'ShelXS-1997 (Sheldrick, 2008)'
_diffrn_ambient_temperature 296.15
_diffrn_measured_fraction_theta_full 0.997
_diffrn_measured_fraction_theta_max 0.997
_diffrn_measurement_device_type 'Bruker APEX-II CCD'
_diffrn_measurement_method '\f and \w scans'
_diffrn_radiation_type MoK\a
_diffrn_radiation_wavelength 0.71073
_diffrn_reflns_av_R_equivalents 0.0368
_diffrn_reflns_av_unetI/netI 0.0424
_diffrn_reflns_Laue_measured_fraction_full 0.997
_diffrn_reflns_Laue_measured_fraction_max 0.997
_diffrn_reflns_limit_h_max 14
_diffrn_reflns_limit_h_min -14
_diffrn_reflns_limit_k_max 23
_diffrn_reflns_limit_k_min -32
_diffrn_reflns_limit_l_max 16
_diffrn_reflns_limit_l_min -16
_diffrn_reflns_number 22120
_diffrn_reflns_point_group_measured_fraction_full 0.997
_diffrn_reflns_point_group_measured_fraction_max 0.997
_diffrn_reflns_theta_full 25.098
_diffrn_reflns_theta_max 25.098
_diffrn_reflns_theta_min 1.494
_diffrn_standards_number 0
_exptl_absorpt_coefficient_mu 21.310
_exptl_absorpt_correction_T_max 0.7457
_exptl_absorpt_correction_T_min 0.2655
_exptl_absorpt_correction_type multi-scan
_exptl_absorpt_process_details
;
SADABS-2016/2 (Bruker,2016/2) was used for absorption correction.
wR2(int) was 0.1309 before and 0.0484 after correction.
The Ratio of minimum to maximum transmission is 0.3560.
The \l/2 correction factor is Not present.
;
_exptl_crystal_colour colourless
_exptl_crystal_colour_primary colourless
_exptl_crystal_density_diffrn 3.918
_exptl_crystal_description block
_exptl_crystal_F_000 4452
_exptl_crystal_size_max 0.36
_exptl_crystal_size_mid 0.13
_exptl_crystal_size_min 0.11
_refine_diff_density_max 1.486
_refine_diff_density_min -4.754
_refine_diff_density_rms 0.313
_refine_ls_extinction_method none
_refine_ls_goodness_of_fit_ref 1.012
_refine_ls_hydrogen_treatment undef
_refine_ls_matrix_type full
_refine_ls_number_parameters 318
_refine_ls_number_reflns 7631
_refine_ls_number_restraints 0
_refine_ls_restrained_S_all 1.012
_refine_ls_R_factor_all 0.0435
_refine_ls_R_factor_gt 0.0370
_refine_ls_shift/su_max 0.001
_refine_ls_shift/su_mean 0.000
_refine_ls_structure_factor_coef Fsqd
_refine_ls_weighting_details 'w=1/[\s^2^(Fo^2^)+(0.0409P)^2^+110.7533P] where P=(Fo^2^+2Fc^2^)/3'
_refine_ls_weighting_scheme calc
_refine_ls_wR_factor_gt 0.0908
_refine_ls_wR_factor_ref 0.0941
_reflns_Friedel_coverage 0.000
_reflns_number_gt 6742
_reflns_number_total 7631
_reflns_threshold_expression 'I > 2\s(I)'
_cod_data_source_file c9dt04828f2.cif
_cod_data_source_block njy2_a
_cod_depositor_comments 'Adding full bibliography for 7703605--7703611.cif.'
_cod_database_code 7703607
_shelx_space_group_comment
;
The symmetry employed for this shelxl refinement is uniquely defined
by the following loop, which should always be used as a source of
symmetry information in preference to the above space-group names.
They are only intended as comments.
;
_shelx_estimated_absorpt_t_max 0.203
_shelx_estimated_absorpt_t_min 0.048
_olex2_refinement_description
;
;
_shelx_shelxl_version_number 2018/1
_olex2_submission_special_instructions 'No special instructions were received'

loop_
_space_group_symop_operation_xyz
'x, y, z'
'-x, y+1/2, -z+1/2'
'-x, -y, -z'
'x, -y-1/2, z-1/2'

loop_
_atom_site_label
_atom_site_type_symbol
_atom_site_fract_x
_atom_site_fract_y
_atom_site_fract_z
_atom_site_U_iso_or_equiv
_atom_site_adp_type
_atom_site_occupancy
_atom_site_site_symmetry_order
_atom_site_calc_flag
_atom_site_refinement_flags_posn
_atom_site_refinement_flags_adp
_atom_site_refinement_flags_occupancy
_atom_site_disorder_assembly
_atom_site_disorder_group
Ta1 Ta 0.28594(4) 0.54873(2) 0.55534(3) 0.01095(11) Uani 1 1 d . . . . .
Ta2 Ta 0.43795(4) 0.65822(2) 0.47102(3) 0.01115(11) Uani 1 1 d . . . . .
Ta3 Ta 0.17296(4) 0.60805(2) 0.32860(3) 0.01133(11) Uani 1 1 d . . . . .
Ta4 Ta 0.13699(4) 0.64078(2) 0.66428(3) 0.01133(11) Uani 1 1 d . . . . .
Ta5 Ta 0.28288(4) 0.75232(2) 0.57593(3) 0.01158(11) Uani 1 1 d . . . . .
Ta6 Ta 0.03340(4) 0.70202(2) 0.43881(3) 0.01277(11) Uani 1 1 d . . . . .
Tb1 Tb 0.68549(5) 0.64924(2) 0.98603(4) 0.01523(13) Uani 1 1 d . . . . .
Se1 Se 0.41826(10) 0.53752(4) 0.38164(8) 0.0148(2) Uani 1 1 d . . . . .
Se2 Se 0.04987(10) 0.76029(4) 0.66025(9) 0.0151(2) Uani 1 1 d . . . . .
Se3 Se 0.37728(10) 0.71183(4) 0.82830(8) 0.0135(2) Uani 1 1 d . . . . .
Se4 Se 0.49220(10) 0.62399(4) 0.71373(9) 0.0167(2) Uani 1 1 d . . . . .
Cs1 Cs -0.18025(11) 0.66379(5) 0.72155(11) 0.0609(3) Uani 1 1 d . . . . .
K1 K 0.2251(4) 0.57350(16) 0.0739(3) 0.0552(10) Uani 1 1 d . . . . .
O1 O 0.6196(7) 0.6138(3) 0.8164(6) 0.0208(19) Uiso 1 1 d . . . . .
O2 O 0.3883(8) 0.8010(4) 0.5497(7) 0.030(2) Uiso 1 1 d . . . . .
O3 O -0.1352(8) 0.6946(3) 0.3440(7) 0.0234(19) Uiso 1 1 d . . . . .
O4 O 0.5072(7) 0.6873(3) 0.8973(6) 0.0202(18) Uiso 1 1 d . . . . .
O5 O 0.5034(7) 0.6931(3) 0.3828(7) 0.0222(19) Uiso 1 1 d . . . . .
O6 O 0.5966(7) 0.6850(3) 0.4898(6) 0.0196(18) Uiso 1 1 d . . . . .
O7 O -0.0779(8) 0.7380(3) 0.3173(7) 0.025(2) Uiso 1 1 d . . . . .
O8 O 0.0971(7) 0.6192(3) 0.1772(6) 0.0208(18) Uiso 1 1 d . . . . .
O9 O 0.5453(7) 0.6375(3) 0.6204(6) 0.0203(18) Uiso 1 1 d . . . . .
O10 O 0.1248(8) 0.6041(3) 0.7830(7) 0.0237(19) Uiso 1 1 d . . . . .
O11 O 0.3169(9) 0.8224(4) 0.6024(8) 0.034(2) Uiso 1 1 d . . . . .
O12 O 0.0342(8) 0.5802(3) 0.2127(7) 0.025(2) Uiso 1 1 d . . . . .
O13 O 0.0703(7) 0.7027(3) 0.7103(6) 0.0183(18) Uiso 1 1 d . . . . .
O14 O 0.0162(7) 0.5999(3) 0.6860(7) 0.0209(18) Uiso 1 1 d . . . . .
O15 O 0.2961(7) 0.6593(3) 0.7832(6) 0.0201(18) Uiso 1 1 d . . . . .
O16 O 0.2018(8) 0.4864(3) 0.5504(7) 0.0237(19) Uiso 1 1 d . . . . .
O17 O 0.3997(7) 0.7291(3) 0.7194(6) 0.0181(18) Uiso 1 1 d . . . . .
O18 O 0.3179(8) 0.4887(3) 0.6436(7) 0.0234(19) Uiso 1 1 d . . . . .
O19 O 0.0886(7) 0.6587(3) 0.3637(6) 0.0165(17) Uiso 1 1 d . . . . .
O20 O 0.2820(7) 0.5580(3) 0.2969(6) 0.0167(17) Uiso 1 1 d . . . . .
O21 O -0.0249(7) 0.7489(3) 0.5306(6) 0.0188(18) Uiso 1 1 d . . . . .
O22 O 0.2102(7) 0.5872(3) 0.6229(6) 0.0183(18) Uiso 1 1 d . . . . .
O23 O 0.1878(7) 0.7756(3) 0.6683(6) 0.0185(18) Uiso 1 1 d . . . . .
O24 O 0.4473(7) 0.5646(3) 0.6758(6) 0.0206(18) Uiso 1 1 d . . . . .
O25 O 0.3830(7) 0.5168(3) 0.4823(6) 0.0158(17) Uiso 1 1 d . . . . .
O26 O 0.3733(7) 0.7089(3) 0.5180(6) 0.0170(17) Uiso 1 1 d . . . . .
O27 O 0.4934(7) 0.5902(3) 0.4278(6) 0.0189(18) Uiso 1 1 d . . . . .
O28 O 0.1447(7) 0.7567(3) 0.4475(6) 0.0180(18) Uiso 1 1 d . . . . .
O29 O -0.0051(7) 0.6454(3) 0.5193(6) 0.0203(18) Uiso 1 1 d . . . . .
O30 O 0.1398(7) 0.5544(3) 0.4140(6) 0.0170(17) Uiso 1 1 d . . . . .
O31 O 0.1813(7) 0.6899(3) 0.5757(6) 0.0130(16) Uiso 1 1 d . . . . .
O32 O 0.2948(7) 0.6581(3) 0.3250(6) 0.0168(17) Uiso 1 1 d . . . . .
O33 O 0.3104(6) 0.6094(3) 0.4785(6) 0.0104(15) Uiso 1 1 d . . . . .
O1W O 0.5642(8) 0.6363(4) 1.0823(7) 0.031(2) Uiso 1 1 d . . . . .
O2W O 0.7011(9) 0.7276(4) 1.0826(8) 0.035(2) Uiso 1 1 d . . . . .
O3W O 0.8307(9) 0.6386(4) 1.1613(8) 0.036(2) Uiso 1 1 d . . . . .
O4W O 0.7600(9) 0.7104(4) 0.9087(8) 0.036(2) Uiso 1 1 d . . . . .
O5W O -0.0458(9) 0.5001(4) 0.3459(8) 0.038(2) Uiso 1 1 d . . . . .
O6W O 0.6270(9) 0.7691(4) 0.7521(8) 0.041(3) Uiso 1 1 d . . . . .
O7W O -0.2169(12) 0.6148(5) 0.4978(11) 0.065(4) Uiso 1 1 d . . . . .
O8W O 0.0525(11) 0.6443(5) 0.9268(10) 0.053(3) Uiso 1 1 d . . . . .
O9W O 0.8622(10) 0.6153(4) 0.9752(9) 0.045(3) Uiso 1 1 d . . . . .
O10W O 0.6780(10) 0.5638(4) 1.0091(9) 0.045(3) Uiso 1 1 d . . . . .
O11W O 0.5827(10) 0.4968(4) 0.8450(9) 0.050(3) Uiso 1 1 d . . . . .
O12W O 0.3619(11) 0.5816(5) -0.0540(9) 0.053(3) Uiso 1 1 d . . . . .
O13W O 0.0950(12) 0.5158(5) -0.1037(11) 0.064(4) Uiso 1 1 d . . . . .
O14W O 0.3564(12) 0.4922(5) 0.8521(10) 0.061(3) Uiso 1 1 d . . . . .
O15W O 0.6010(16) 0.6133(7) 1.2777(14) 0.094(5) Uiso 1 1 d . . . . .
O16W O 0.2751(19) 0.4413(8) 0.3356(17) 0.122(7) Uiso 1 1 d . . . . .
O17W O 0.1396(17) 0.4712(7) 0.1269(15) 0.106(6) Uiso 1 1 d . . . . .

loop_
_atom_site_aniso_label
_atom_site_aniso_U_11
_atom_site_aniso_U_22
_atom_site_aniso_U_33
_atom_site_aniso_U_23
_atom_site_aniso_U_13
_atom_site_aniso_U_12
Ta1 0.0138(2) 0.0086(2) 0.0098(2) 0.00114(17) 0.00412(18) 0.00112(17)
Ta2 0.0120(2) 0.0118(2) 0.0100(2) 0.00173(17) 0.00469(18) 0.00084(17)
Ta3 0.0124(2) 0.0117(2) 0.0074(2) -0.00001(17) 0.00141(18) 0.00280(17)
Ta4 0.0130(2) 0.0111(2) 0.0108(2) 0.00041(17) 0.00581(18) -0.00048(17)
Ta5 0.0139(2) 0.0099(2) 0.0109(2) 0.00043(17) 0.00512(19) -0.00032(17)
Ta6 0.0130(2) 0.0137(2) 0.0100(2) 0.00036(17) 0.00293(18) 0.00418(18)
Tb1 0.0138(3) 0.0182(3) 0.0104(3) 0.0004(2) 0.0015(2) 0.0011(2)
Se1 0.0183(6) 0.0147(6) 0.0112(5) -0.0002(4) 0.0057(5) 0.0064(5)
Se2 0.0168(6) 0.0144(6) 0.0154(6) -0.0030(4) 0.0078(5) 0.0026(5)
Se3 0.0141(5) 0.0146(6) 0.0103(5) -0.0007(4) 0.0034(4) 0.0015(4)
Se4 0.0180(6) 0.0176(6) 0.0126(6) -0.0008(5) 0.0043(5) 0.0018(5)
Cs1 0.0499(7) 0.0638(8) 0.0715(8) -0.0154(6) 0.0271(6) -0.0058(6)
K1 0.059(2) 0.064(3) 0.048(2) 0.0039(19) 0.027(2) 0.026(2)

loop_
_atom_type_symbol
_atom_type_description
_atom_type_scat_dispersion_real
_atom_type_scat_dispersion_imag
_atom_type_scat_source
Cs Cs -0.3680 2.1192 'International Tables Vol C Tables 4.2.6.8 and 6.1.1.4'
K K 0.2009 0.2494 'International Tables Vol C Tables 4.2.6.8 and 6.1.1.4'
O O 0.0106 0.0060 'International Tables Vol C Tables 4.2.6.8 and 6.1.1.4'
Se Se -0.0929 2.2259 'International Tables Vol C Tables 4.2.6.8 and 6.1.1.4'
Ta Ta -0.7052 6.5227 'International Tables Vol C Tables 4.2.6.8 and 6.1.1.4'
Tb Tb -0.1723 4.1537 'International Tables Vol C Tables 4.2.6.8 and 6.1.1.4'

loop_
_geom_angle_atom_site_label_1
_geom_angle_atom_site_label_2
_geom_angle_atom_site_label_3
_geom_angle
_geom_angle_site_symmetry_1
_geom_angle_site_symmetry_3
_geom_angle_publ_flag
O16 Ta1 Ta3 112.0(3) . . ?
O16 Ta1 O18 44.3(3) . . ?
O16 Ta1 O24 121.7(3) . . ?
O16 Ta1 O25 91.2(3) . . ?
O16 Ta1 O30 78.0(3) . . ?
O16 Ta1 O33 149.0(3) . . ?
O18 Ta1 Ta3 153.3(3) . . ?
O18 Ta1 O24 77.4(3) . . ?
O18 Ta1 O25 87.4(3) . . ?
O18 Ta1 O30 122.1(3) . . ?
O18 Ta1 O33 161.8(3) . . ?
O22 Ta1 Ta3 96.2(2) . . ?
O22 Ta1 O16 97.8(4) . . ?
O22 Ta1 O18 99.1(4) . . ?
O22 Ta1 O24 88.9(3) . . ?
O22 Ta1 O25 171.0(3) . . ?
O22 Ta1 O30 91.4(3) . . ?
O22 Ta1 O33 91.3(3) . . ?
O24 Ta1 Ta3 124.7(2) . . ?
O24 Ta1 O30 160.1(3) . . ?
O25 Ta1 Ta3 80.3(2) . . ?
O25 Ta1 O24 86.3(3) . . ?
O25 Ta1 O30 90.6(3) . . ?
O25 Ta1 O33 80.9(3) . . ?
O30 Ta1 Ta3 35.5(2) . . ?
O33 Ta1 Ta3 37.2(2) . . ?
O33 Ta1 O24 87.8(3) . . ?
O33 Ta1 O30 72.2(3) . . ?
O5 Ta2 Ta3 111.7(2) . . ?
O5 Ta2 O6 44.0(3) . . ?
O5 Ta2 O9 121.0(3) . . ?
O5 Ta2 O27 89.0(3) . . ?
O5 Ta2 O32 77.5(3) . . ?
O5 Ta2 O33 147.5(3) . . ?
O6 Ta2 Ta3 153.0(2) . . ?
O6 Ta2 O9 77.1(3) . . ?
O6 Ta2 O27 87.0(3) . . ?
O6 Ta2 O32 121.3(3) . . ?
O6 Ta2 O33 159.7(3) . . ?
O9 Ta2 Ta3 124.4(2) . . ?
O9 Ta2 O27 84.4(3) . . ?
O9 Ta2 O32 159.7(3) . . ?
O9 Ta2 O33 87.7(3) . . ?
O26 Ta2 Ta3 93.5(2) . . ?
O26 Ta2 O5 102.0(4) . . ?
O26 Ta2 O6 102.7(3) . . ?
O26 Ta2 O9 92.0(3) . . ?
O26 Ta2 O27 168.7(3) . . ?
O26 Ta2 O32 92.1(3) . . ?
O26 Ta2 O33 91.0(3) . . ?
O27 Ta2 Ta3 79.8(2) . . ?
O32 Ta2 Ta3 35.4(2) . . ?
O32 Ta2 O27 87.8(3) . . ?
O32 Ta2 O33 72.3(3) . . ?
O33 Ta2 Ta3 37.0(2) . . ?
O33 Ta2 O27 78.2(3) . . ?
Ta1 Ta3 Ta2 72.569(14) . . ?
Ta1 Ta3 K1 125.71(6) . . ?
Ta2 Ta3 K1 99.12(7) . . ?
O8 Ta3 Ta1 159.8(3) . . ?
O8 Ta3 Ta2 120.1(2) . . ?
O8 Ta3 K1 41.3(2) . . ?
O8 Ta3 O12 45.2(3) . . ?
O8 Ta3 O20 86.3(3) . . ?
O8 Ta3 O30 128.8(3) . . ?
O8 Ta3 O32 84.4(3) . . ?
O8 Ta3 O33 156.4(3) . . ?
O12 Ta3 Ta1 119.2(3) . . ?
O12 Ta3 Ta2 163.3(3) . . ?
O12 Ta3 K1 64.6(3) . . ?
O12 Ta3 O20 89.4(3) . . ?
O12 Ta3 O30 84.0(3) . . ?
O12 Ta3 O32 129.5(3) . . ?
O12 Ta3 O33 155.6(3) . . ?
O19 Ta3 Ta1 99.6(2) . . ?
O19 Ta3 Ta2 92.9(2) . . ?
O19 Ta3 K1 134.7(2) . . ?
O19 Ta3 O8 95.5(3) . . ?
O19 Ta3 O12 96.4(3) . . ?
O19 Ta3 O20 173.4(3) . . ?
O19 Ta3 O30 96.3(3) . . ?
O19 Ta3 O32 90.2(3) . . ?
O19 Ta3 O33 91.8(3) . . ?
O20 Ta3 Ta1 80.2(2) . . ?
O20 Ta3 Ta2 80.7(2) . . ?
O20 Ta3 K1 45.8(2) . . ?
O20 Ta3 O33 84.2(3) . . ?
O30 Ta3 Ta1 36.3(2) . . ?
O30 Ta3 Ta2 108.8(2) . . ?
O30 Ta3 K1 120.0(2) . . ?
O30 Ta3 O20 87.4(3) . . ?
O30 Ta3 O32 145.0(3) . . ?
O30 Ta3 O33 72.3(3) . . ?
O32 Ta3 Ta1 108.8(2) . . ?
O32 Ta3 Ta2 36.3(2) . . ?
O32 Ta3 K1 75.5(2) . . ?
O32 Ta3 O20 83.6(3) . . ?
O32 Ta3 O33 73.2(3) . . ?
O33 Ta3 Ta1 36.5(2) . . ?
O33 Ta3 Ta2 36.9(2) . . ?
O33 Ta3 K1 123.0(2) . . ?
Ta6 Ta4 Cs1 94.35(2) . . ?
O10 Ta4 Ta6 155.5(2) . . ?
O10 Ta4 Cs1 62.7(2) . . ?
O10 Ta4 O13 88.6(3) . . ?
O10 Ta4 O15 79.4(3) . . ?
O10 Ta4 O29 121.7(3) . . ?
O10 Ta4 O31 164.1(3) . . ?
O13 Ta4 Ta6 80.8(2) . . ?
O13 Ta4 Cs1 48.0(2) . . ?
O14 Ta4 Ta6 113.9(2) . . ?
O14 Ta4 Cs1 42.6(2) . . ?
O14 Ta4 O10 43.5(3) . . ?
O14 Ta4 O13 89.6(3) . . ?
O14 Ta4 O15 122.8(3) . . ?
O14 Ta4 O29 78.3(3) . . ?
O14 Ta4 O31 149.8(3) . . ?
O15 Ta4 Ta6 121.2(2) . . ?
O15 Ta4 Cs1 116.6(2) . . ?
O15 Ta4 O13 85.2(3) . . ?
O15 Ta4 O29 157.8(3) . . ?
O22 Ta4 Ta6 98.1(2) . . ?
O22 Ta4 Cs1 137.0(2) . . ?
O22 Ta4 O10 94.2(3) . . ?
O22 Ta4 O13 175.0(3) . . ?
O22 Ta4 O14 95.3(3) . . ?
O22 Ta4 O15 91.3(3) . . ?
O22 Ta4 O29 93.6(3) . . ?
O22 Ta4 O31 92.4(3) . . ?
O29 Ta4 Ta6 36.6(2) . . ?
O29 Ta4 Cs1 73.0(2) . . ?
O29 Ta4 O13 88.5(3) . . ?
O31 Ta4 Ta6 36.0(2) . . ?
O31 Ta4 Cs1 119.9(2) . . ?
O31 Ta4 O13 83.8(3) . . ?
O31 Ta4 O15 86.0(3) . . ?
O31 Ta4 O29 72.1(3) . . ?
O2 Ta5 Ta6 135.6(3) . . ?
O2 Ta5 O17 97.9(4) . . ?
O2 Ta5 O23 117.8(4) . . ?
O2 Ta5 O26 79.0(4) . . ?
O2 Ta5 O31 165.2(3) . . ?
O11 Ta5 Ta6 127.7(3) . . ?
O11 Ta5 O2 44.0(4) . . ?
O11 Ta5 O17 96.0(4) . . ?
O11 Ta5 O23 74.1(4) . . ?
O11 Ta5 O26 122.8(4) . . ?
O11 Ta5 O31 150.2(3) . . ?
O17 Ta5 Ta6 125.5(2) . . ?
O17 Ta5 O23 80.7(3) . . ?
O17 Ta5 O31 86.1(3) . . ?
O23 Ta5 Ta6 82.2(2) . . ?
O26 Ta5 Ta6 93.4(2) . . ?
O26 Ta5 O17 86.0(3) . . ?
O26 Ta5 O23 159.7(3) . . ?
O26 Ta5 O31 87.1(3) . . ?
O28 Ta5 Ta6 36.0(2) . . ?
O28 Ta5 O2 100.5(4) . . ?
O28 Ta5 O11 99.0(4) . . ?
O28 Ta5 O17 161.5(3) . . ?
O28 Ta5 O23 93.1(3) . . ?
O28 Ta5 O26 94.8(3) . . ?
O28 Ta5 O31 75.5(3) . . ?
O31 Ta5 Ta6 39.6(2) . . ?
O31 Ta5 O23 76.9(3) . . ?
Ta5 Ta6 Ta4 74.954(15) . . ?
O3 Ta6 Ta4 118.7(3) . . ?
O3 Ta6 Ta5 160.5(3) . . ?
O3 Ta6 O21 87.0(3) . . ?
O3 Ta6 O28 128.9(3) . . ?
O3 Ta6 O29 83.1(3) . . ?
O3 Ta6 O31 154.3(3) . . ?
O7 Ta6 Ta4 159.5(3) . . ?
O7 Ta6 Ta5 118.0(3) . . ?
O7 Ta6 O3 44.9(4) . . ?
O7 Ta6 O21 86.4(3) . . ?
O7 Ta6 O28 84.2(3) . . ?
O7 Ta6 O29 127.6(3) . . ?
O7 Ta6 O31 158.1(3) . . ?
O19 Ta6 Ta4 97.5(2) . . ?
O19 Ta6 Ta5 97.4(2) . . ?
O19 Ta6 O3 94.5(3) . . ?
O19 Ta6 O7 96.4(4) . . ?
O19 Ta6 O21 177.2(3) . . ?
O19 Ta6 O28 96.2(3) . . ?
O19 Ta6 O29 92.9(3) . . ?
O19 Ta6 O31 92.1(3) . . ?
O21 Ta6 Ta4 79.7(2) . . ?
O21 Ta6 Ta5 81.8(2) . . ?
O28 Ta6 Ta4 109.1(2) . . ?
O28 Ta6 Ta5 34.3(2) . . ?
O28 Ta6 O21 84.6(3) . . ?
O28 Ta6 O29 145.6(3) . . ?
O28 Ta6 O31 74.8(3) . . ?
O29 Ta6 Ta4 36.6(2) . . ?
O29 Ta6 Ta5 111.6(2) . . ?
O29 Ta6 O21 84.9(3) . . ?
O31 Ta6 Ta4 35.6(2) . . ?
O31 Ta6 Ta5 40.6(2) . . ?
O31 Ta6 O21 85.5(3) . . ?
O31 Ta6 O29 71.7(3) . . ?
O1 Tb1 Cs1 47.6(2) . 1_655 ?
O1 Tb1 O1W 117.5(3) . . ?
O1 Tb1 O2W 144.0(3) . . ?
O1 Tb1 O3W 141.6(3) . . ?
O1 Tb1 O9W 74.6(3) . . ?
O4 Tb1 Cs1 95.8(2) . 1_655 ?
O4 Tb1 O1 77.2(3) . . ?
O4 Tb1 O1W 72.2(3) . . ?
O4 Tb1 O2W 75.7(3) . . ?
O4 Tb1 O3W 139.8(3) . . ?
O4 Tb1 O4W 84.0(3) . . ?
O4 Tb1 O9W 145.8(3) . . ?
O4 Tb1 O10W 116.1(3) . . ?
O1W Tb1 Cs1 163.8(2) . 1_655 ?
O1W Tb1 O2W 75.6(3) . . ?
O1W Tb1 O9W 139.0(4) . . ?
O2W Tb1 Cs1 112.7(2) . 1_655 ?
O3W Tb1 Cs1 118.0(2) . 1_655 ?
O3W Tb1 O1W 77.4(3) . . ?
O3W Tb1 O2W 71.7(3) . . ?
O3W Tb1 O9W 72.7(4) . . ?
O4W Tb1 Cs1 41.0(2) . 1_655 ?
O4W Tb1 O1 82.4(3) . . ?
O4W Tb1 O1W 143.4(3) . . ?
O4W Tb1 O2W 71.7(3) . . ?
O4W Tb1 O3W 106.7(4) . . ?
O4W Tb1 O9W 73.5(4) . . ?
O9W Tb1 Cs1 50.5(3) . 1_655 ?
O9W Tb1 O2W 119.1(4) . . ?
O10W Tb1 Cs1 103.9(3) . 1_655 ?
O10W Tb1 O1 73.7(3) . . ?
O10W Tb1 O1W 73.2(4) . . ?
O10W Tb1 O2W 140.4(4) . . ?
O10W Tb1 O3W 78.2(4) . . ?
O10W Tb1 O4W 143.4(4) . . ?
O10W Tb1 O9W 73.6(4) . . ?
O20 Se1 O25 100.0(4) . . ?
O27 Se1 O20 102.6(4) . . ?
O27 Se1 O25 104.1(4) . . ?
O13 Se2 Cs1 48.3(3) . . ?
O13 Se2 O21 101.4(4) . . ?
O13 Se2 O23 102.9(4) . . ?
O21 Se2 Cs1 89.2(3) . . ?
O21 Se2 O23 102.0(4) . . ?
O23 Se2 Cs1 151.0(3) . . ?
O4 Se3 O15 99.2(4) . . ?
O4 Se3 O17 99.5(4) . . ?
O15 Se3 O17 100.4(4) . . ?
O1 Se4 Cs1 57.0(3) . 1_655 ?
O1 Se4 O9 100.2(4) . . ?
O1 Se4 O24 100.4(4) . . ?
O9 Se4 Cs1 45.4(3) . 1_655 ?
O9 Se4 O24 98.0(4) . . ?
O24 Se4 Cs1 116.2(3) . 1_655 ?
O1 Cs1 O2W 109.8(2) 1_455 4_475 ?
O1 Cs1 O9W 48.1(2) 1_455 1_455 ?
O6 Cs1 O1 90.5(2) 1_455 1_455 ?
O6 Cs1 O2W 47.5(2) 1_455 4_475 ?
O6 Cs1 O9W 138.6(2) 1_455 1_455 ?
O7 Cs1 O1 113.9(2) 4_576 1_455 ?
O7 Cs1 O6 107.9(2) 4_576 1_455 ?
O7 Cs1 O9 125.0(2) 4_576 1_455 ?
O7 Cs1 O13 60.8(2) 4_576 . ?
O7 Cs1 O14 110.3(2) 4_576 . ?
O7 Cs1 O2W 60.4(2) 4_576 4_475 ?
O7 Cs1 O4W 59.2(2) 4_576 1_455 ?
O7 Cs1 O7W 131.1(3) 4_576 . ?
O7 Cs1 O8W 71.7(3) 4_576 . ?
O7 Cs1 O9W 91.1(2) 4_576 1_455 ?
O7 Cs1 O16W 169.8(4) 4_576 3_566 ?
O9 Cs1 O1 45.4(2) 1_455 1_455 ?
O9 Cs1 O6 45.5(2) 1_455 1_455 ?
O9 Cs1 O13 153.1(2) 1_455 . ?
O9 Cs1 O14 123.1(2) 1_455 . ?
O9 Cs1 O2W 79.3(2) 1_455 4_475 ?
O9 Cs1 O4W 84.3(2) 1_455 1_455 ?
O9 Cs1 O7W 76.8(3) 1_455 . ?
O9 Cs1 O8W 140.7(3) 1_455 . ?
O9 Cs1 O9W 93.4(2) 1_455 1_455 ?
O13 Cs1 O1 161.4(2) . 1_455 ?
O13 Cs1 O6 108.1(2) . 1_455 ?
O13 Cs1 O2W 83.7(2) . 4_475 ?
O13 Cs1 O9W 113.3(2) . 1_455 ?
O14 Cs1 O1 122.8(2) . 1_455 ?
O14 Cs1 O6 108.6(2) . 1_455 ?
O14 Cs1 O13 52.3(2) . . ?
O14 Cs1 O2W 123.0(2) . 4_475 ?
O14 Cs1 O4W 140.8(2) . 1_455 ?
O14 Cs1 O7W 56.2(3) . . ?
O14 Cs1 O9W 97.9(2) . 1_455 ?
O2W Cs1 O9W 135.3(2) 4_475 1_455 ?
O4W Cs1 O1 54.9(2) 1_455 1_455 ?
O4W Cs1 O6 110.5(2) 1_455 1_455 ?
O4W Cs1 O13 115.5(2) 1_455 . ?
O4W Cs1 O2W 86.5(2) 1_455 4_475 ?
O4W Cs1 O7W 160.8(3) 1_455 . ?
O4W Cs1 O9W 48.9(3) 1_455 1_455 ?
O7W Cs1 O1 111.0(3) . 1_455 ?
O7W Cs1 O6 53.1(3) . 1_455 ?
O7W Cs1 O13 81.7(3) . . ?
O7W Cs1 O2W 87.0(3) . 4_475 ?
O7W Cs1 O9W 134.5(3) . 1_455 ?
O8W Cs1 O1 96.1(3) . 1_455 ?
O8W Cs1 O6 173.0(3) . 1_455 ?
O8W Cs1 O13 65.4(3) . . ?
O8W Cs1 O14 65.6(3) . . ?
O8W Cs1 O2W 131.4(3) . 4_475 ?
O8W Cs1 O4W 75.6(3) . 1_455 ?
O8W Cs1 O7W 121.6(3) . . ?
O8W Cs1 O9W 48.1(3) . 1_455 ?
O16W Cs1 O1 59.1(4) 3_566 1_455 ?
O16W Cs1 O6 80.4(4) 3_566 1_455 ?
O16W Cs1 O9 56.6(4) 3_566 1_455 ?
O16W Cs1 O13 123.1(4) 3_566 . ?
O16W Cs1 O14 71.4(4) 3_566 . ?
O16W Cs1 O2W 127.7(4) 3_566 4_475 ?
O16W Cs1 O4W 112.8(4) 3_566 1_455 ?
O16W Cs1 O7W 58.6(5) 3_566 . ?
O16W Cs1 O8W 100.8(5) 3_566 . ?
O16W Cs1 O9W 78.7(4) 3_566 1_455 ?
O8 K1 Ta3 27.30(17) . . ?
O8 K1 O11 77.0(3) . 4_575 ?
O8 K1 O20 57.4(2) . . ?
O8 K1 O8W 71.3(3) . 1_554 ?
O8 K1 O11W 128.9(3) . 3_666 ?
O8 K1 O12W 149.4(3) . . ?
O8 K1 O13W 117.5(4) . . ?
O8 K1 O17W 87.8(4) . . ?
O11 K1 Ta3 81.2(2) 4_575 . ?
O11 K1 O17W 159.5(4) 4_575 . ?
O20 K1 Ta3 30.52(16) . . ?
O20 K1 O11 94.5(3) . 4_575 ?
O20 K1 O8W 128.4(3) . 1_554 ?
O20 K1 O17W 65.4(4) . . ?
O8W K1 Ta3 97.9(3) 1_554 . ?
O8W K1 O11 66.9(3) 1_554 4_575 ?
O8W K1 O17W 121.2(4) 1_554 . ?
O11W K1 Ta3 102.0(3) 3_666 . ?
O11W K1 O11 111.6(3) 3_666 4_575 ?
O11W K1 O20 71.6(3) 3_666 . ?
O11W K1 O8W 159.6(4) 3_666 1_554 ?
O11W K1 O12W 73.1(3) 3_666 . ?
O11W K1 O17W 67.8(4) 3_666 . ?
O12W K1 Ta3 150.8(3) . . ?
O12W K1 O11 74.5(3) . 4_575 ?
O12W K1 O20 135.6(3) . . ?
O12W K1 O8W 87.3(4) . 1_554 ?
O12W K1 O17W 122.5(4) . . ?
O13W K1 Ta3 132.8(3) . . ?
O13W K1 O11 133.4(4) . 4_575 ?
O13W K1 O20 131.3(4) . . ?
O13W K1 O8W 76.3(4) . 1_554 ?
O13W K1 O11W 93.3(4) . 3_666 ?
O13W K1 O12W 76.3(4) . . ?
O13W K1 O17W 66.0(5) . . ?
O17W K1 Ta3 79.0(4) . . ?
Tb1 O1 Cs1 102.3(3) . 1_655 ?
Se4 O1 Tb1 127.9(4) . . ?
Se4 O1 Cs1 99.6(3) . 1_655 ?
O11 O2 Ta5 66.9(5) . . ?
O7 O3 Ta6 67.3(5) . . ?
Se3 O4 Tb1 176.5(5) . . ?
O6 O5 Ta2 69.0(5) . . ?
Ta2 O6 Cs1 115.9(3) . 1_655 ?
O5 O6 Ta2 67.0(4) . . ?
O5 O6 Cs1 175.6(6) . 1_655 ?
Ta6 O7 Cs1 147.7(4) . 4_575 ?
O3 O7 Ta6 67.8(5) . . ?
O3 O7 Cs1 130.9(6) . 4_575 ?
Ta3 O8 K1 111.4(4) . . ?
O12 O8 Ta3 67.6(5) . . ?
O12 O8 K1 109.0(5) . . ?
Ta2 O9 Cs1 121.5(3) . 1_655 ?
Se4 O9 Ta2 123.3(4) . . ?
Se4 O9 Cs1 111.9(4) . 1_655 ?
O14 O10 Ta4 67.5(5) . . ?
Ta5 O11 K1 148.4(5) . 4_576 ?
O2 O11 Ta5 69.2(5) . . ?
O2 O11 K1 124.9(6) . 4_576 ?
O8 O12 Ta3 67.2(5) . . ?
Ta4 O13 Cs1 104.1(3) . . ?
Se2 O13 Ta4 129.1(4) . . ?
Se2 O13 Cs1 109.3(3) . . ?
Ta4 O14 Cs1 112.5(3) . . ?
O10 O14 Ta4 69.0(5) . . ?
O10 O14 Cs1 106.0(5) . . ?
Se3 O15 Ta4 136.5(5) . . ?
O18 O16 Ta1 68.4(5) . . ?
Se3 O17 Ta5 130.9(4) . . ?
O16 O18 Ta1 67.3(5) . . ?
Ta6 O19 Ta3 162.8(5) . . ?
Ta3 O20 K1 103.7(3) . . ?
Se1 O20 Ta3 126.9(4) . . ?
Se1 O20 K1 121.9(4) . . ?
Se2 O21 Ta6 125.8(4) . . ?
Ta1 O22 Ta4 163.1(5) . . ?
Se2 O23 Ta5 130.8(4) . . ?
Se4 O24 Ta1 122.1(4) . . ?
Se1 O25 Ta1 131.1(4) . . ?
Ta2 O26 Ta5 167.5(5) . . ?
Se1 O27 Ta2 131.0(4) . . ?
Ta5 O28 Ta6 109.7(4) . . ?
Ta6 O29 Ta4 106.8(4) . . ?
Ta3 O30 Ta1 108.2(4) . . ?
Ta4 O31 Ta5 146.2(4) . . ?
Ta4 O31 Ta6 108.4(3) . . ?
Ta6 O31 Ta5 99.9(3) . . ?
Ta3 O32 Ta2 108.2(4) . . ?
Ta1 O33 Ta2 143.9(4) . . ?
Ta1 O33 Ta3 106.2(3) . . ?
Ta2 O33 Ta3 106.1(3) . . ?
Tb1 O2W Cs1 160.8(4) . 4_676 ?
Tb1 O4W Cs1 110.5(4) . 1_655 ?
K1 O8W Cs1 149.4(5) 1_556 . ?
Tb1 O9W Cs1 98.4(3) . 1_655 ?

loop_
_geom_bond_atom_site_label_1
_geom_bond_atom_site_label_2
_geom_bond_distance
_geom_bond_site_symmetry_2
_geom_bond_publ_flag
Ta1 Ta3 3.3243(6) . ?
Ta1 O16 1.975(9) . ?
Ta1 O18 1.991(9) . ?
Ta1 O22 1.892(8) . ?
Ta1 O24 2.064(8) . ?
Ta1 O25 2.054(8) . ?
Ta1 O30 2.070(8) . ?
Ta1 O33 2.061(7) . ?
Ta2 Ta3 3.3471(6) . ?
Ta2 O5 1.972(8) . ?
Ta2 O6 2.000(8) . ?
Ta2 O9 2.049(8) . ?
Ta2 O26 1.843(8) . ?
Ta2 O27 2.145(8) . ?
Ta2 O32 2.088(8) . ?
Ta2 O33 2.092(7) . ?
Ta3 K1 3.985(4) . ?
Ta3 O8 1.964(8) . ?
Ta3 O12 1.969(9) . ?
Ta3 O19 1.908(8) . ?
Ta3 O20 2.083(8) . ?
Ta3 O30 2.032(8) . ?
Ta3 O32 2.043(8) . ?
Ta3 O33 2.095(7) . ?
Ta4 Ta6 3.3343(6) . ?
Ta4 Cs1 4.3373(13) . ?
Ta4 O10 1.997(9) . ?
Ta4 O13 2.090(8) . ?
Ta4 O14 1.976(8) . ?
Ta4 O15 2.053(8) . ?
Ta4 O22 1.924(8) . ?
Ta4 O29 2.077(8) . ?
Ta4 O31 2.045(8) . ?
Ta5 Ta6 3.1949(7) . ?
Ta5 O2 1.990(9) . ?
Ta5 O11 1.958(10) . ?
Ta5 O17 2.040(8) . ?
Ta5 O23 2.162(8) . ?
Ta5 O26 2.007(8) . ?
Ta5 O28 1.913(8) . ?
Ta5 O31 2.109(8) . ?
Ta6 O3 1.969(9) . ?
Ta6 O7 1.961(9) . ?
Ta6 O19 1.881(8) . ?
Ta6 O21 2.132(8) . ?
Ta6 O28 1.995(8) . ?
Ta6 O29 2.077(8) . ?
Ta6 O31 2.066(8) . ?
Tb1 Cs1 4.6448(14) 1_655 ?
Tb1 O1 2.382(8) . ?
Tb1 O4 2.285(8) . ?
Tb1 O1W 2.409(10) . ?
Tb1 O2W 2.493(10) . ?
Tb1 O3W 2.397(10) . ?
Tb1 O4W 2.365(10) . ?
Tb1 O9W 2.423(11) . ?
Tb1 O10W 2.358(12) . ?
Se1 O20 1.709(8) . ?
Se1 O25 1.729(8) . ?
Se1 O27 1.688(8) . ?
Se2 Cs1 4.2002(17) . ?
Se2 O13 1.695(8) . ?
Se2 O21 1.699(8) . ?
Se2 O23 1.706(8) . ?
Se3 O4 1.638(8) . ?
Se3 O15 1.714(8) . ?
Se3 O17 1.722(8) . ?
Se4 Cs1 4.1317(17) 1_655 ?
Se4 O1 1.665(8) . ?
Se4 O9 1.722(8) . ?
Se4 O24 1.722(9) . ?
Cs1 O1 3.513(8) 1_455 ?
Cs1 O6 3.344(8) 1_455 ?
Cs1 O7 3.029(9) 4_576 ?
Cs1 O9 3.169(8) 1_455 ?
Cs1 O13 3.324(8) . ?
Cs1 O14 3.177(8) . ?
Cs1 O2W 3.518(10) 4_475 ?
Cs1 O4W 3.254(10) 1_455 ?
Cs1 O7W 3.265(14) . ?
Cs1 O8W 3.173(12) . ?
Cs1 O9W 3.624(11) 1_455 ?
Cs1 O16W 3.07(2) 3_566 ?
K1 O8 2.824(9) . ?
K1 O11 3.019(11) 4_575 ?
K1 O20 2.941(9) . ?
K1 O8W 2.988(13) 1_554 ?
K1 O11W 2.895(13) 3_666 ?
K1 O12W 2.922(13) . ?
K1 O13W 2.828(15) . ?
K1 O17W 3.17(2) . ?
O2 O11 1.479(13) . ?
O3 O7 1.501(12) . ?
O5 O6 1.488(12) . ?
O8 O12 1.511(12) . ?
O10 O14 1.473(12) . ?
O16 O18 1.495(12) . ?
